data_7002078
loop_
_publ_author_name
'Do\(gan, \"Oznur'
'G\"urb\"uz, Nevin'
'\"Ozdemir, \.Ismail'
'\,Cetinkaya, Bekir'
'\,Sahin, Onur'
'B\"uy\"ukg\"ung\"or, Orhan'

_publ_section_title
;
 Synthesis, characterization and catalytic activity of novel
 N-heterocyclic carbene-palladium complexes
;
_journal_issue 35
_journal_name_full 'Dalton Transactions'
_journal_page_first 7087
_journal_paper_doi 10.1039/b906497b
_journal_year 2009
_chemical_formula_moiety 'C60 H56 Br2 N4 O6 Pd, 2(C H Cl3)'
_chemical_formula_sum 'C62 H58 Br2 Cl6 N4 O6 Pd'
_chemical_formula_weight 1434.04
_chemical_name_systematic
;
?
;
_space_group_IT_number 2
_symmetry_cell_setting triclinic
_symmetry_Int_Tables_number 2
_symmetry_space_group_name_Hall '-P 1'
_symmetry_space_group_name_H-M 'P -1'
_atom_sites_solution_hydrogens geom
_atom_sites_solution_primary direct
_atom_sites_solution_secondary difmap
_audit_creation_method SHELXL-97
_cell_angle_alpha 65.559(5)
_cell_angle_beta 88.175(5)
_cell_angle_gamma 67.876(4)
_cell_formula_units_Z 1
_cell_length_a 10.692(5)
_cell_length_b 12.829(6)
_cell_length_c 13.904(5)
_cell_measurement_reflns_used 36044
_cell_measurement_temperature 296
_cell_measurement_theta_max 28.01
_cell_measurement_theta_min 1.89
_cell_volume 1591.0(12)
_computing_cell_refinement 'X-AREA (Stoe & Cie, 2002)'
_computing_data_collection 'X-AREA (Stoe & Cie, 2002)'
_computing_data_reduction 'X-RED (Stoe & Cie, 2002)'
_computing_molecular_graphics 'Ortep-3 for Windows (Farrugia, 1997)'
_computing_publication_material 'WinGX (Farrugia, 1998)'
_computing_structure_refinement 'SHELXL-97 (Sheldrick, 1997)'
_computing_structure_solution 'SHELXS-97 (Sheldrick, 1997)'
_diffrn_ambient_temperature 296
_diffrn_detector_area_resol_mean 6.67
_diffrn_measured_fraction_theta_full 1.000
_diffrn_measured_fraction_theta_max 1.000
_diffrn_measurement_device_type 'STOE IPDS 2'
_diffrn_measurement_method 'w scan rotation'
_diffrn_radiation_monochromator graphite
_diffrn_radiation_source 'fine-focus sealed tube'
_diffrn_radiation_type MoK\a
_diffrn_radiation_wavelength 0.71069
_diffrn_reflns_av_R_equivalents 0.0496
_diffrn_reflns_av_sigmaI/netI 0.0289
_diffrn_reflns_limit_h_max 13
_diffrn_reflns_limit_h_min -13
_diffrn_reflns_limit_k_max 16
_diffrn_reflns_limit_k_min -16
_diffrn_reflns_limit_l_max 17
_diffrn_reflns_limit_l_min -17
_diffrn_reflns_number 36044
_diffrn_reflns_theta_full 26.50
_diffrn_reflns_theta_max 26.50
_diffrn_reflns_theta_min 1.89
_diffrn_standards_decay_% <2
_diffrn_standards_number 0
_exptl_absorpt_coefficient_mu 1.851
_exptl_absorpt_correction_T_max 0.7022
_exptl_absorpt_correction_T_min 0.3726
_exptl_absorpt_correction_type integration
_exptl_absorpt_process_details '(X-RED32; Stoe & Cie, 2002)'
_exptl_crystal_colour colorless
_exptl_crystal_density_diffrn 1.497
_exptl_crystal_density_method 'not measured'
_exptl_crystal_description prism
_exptl_crystal_F_000 724
_exptl_crystal_size_max 0.44
_exptl_crystal_size_mid 0.24
_exptl_crystal_size_min 0.14
_refine_diff_density_max 0.515
_refine_diff_density_min -0.563
_refine_diff_density_rms 0.050
_refine_ls_extinction_method none
_refine_ls_goodness_of_fit_ref 1.045
_refine_ls_hydrogen_treatment constr
_refine_ls_matrix_type full
_refine_ls_number_parameters 370
_refine_ls_number_reflns 6603
_refine_ls_number_restraints 0
_refine_ls_restrained_S_all 1.045
_refine_ls_R_factor_all 0.0468
_refine_ls_R_factor_gt 0.0350
_refine_ls_shift/su_max 0.000
_refine_ls_shift/su_mean 0.000
_refine_ls_structure_factor_coef Fsqd
_refine_ls_weighting_details 'calc w=1/[\s^2^(Fo^2^)+(0.0430P)^2^+0.4530P] where P=(Fo^2^+2Fc^2^)/3'
_refine_ls_weighting_scheme calc
_refine_ls_wR_factor_gt 0.0801
_refine_ls_wR_factor_ref 0.0843
_reflns_number_gt 5446
_reflns_number_total 6603
_reflns_threshold_expression I>2\s(I)
_cod_data_source_file b906497b.txt
_cod_data_source_block 2d
_cod_original_cell_volume 1591.0(11)
_cod_original_sg_symbol_Hall -P1
_cod_original_sg_symbol_H-M P-1
_cod_database_code 7002078

loop_
_symmetry_equiv_pos_as_xyz
'x, y, z'
'-x, -y, -z'

loop_
_atom_site_label
_atom_site_type_symbol
_atom_site_fract_x
_atom_site_fract_y
_atom_site_fract_z
_atom_site_U_iso_or_equiv
_atom_site_adp_type
_atom_site_occupancy
_atom_site_symmetry_multiplicity
_atom_site_calc_flag
_atom_site_refinement_flags
_atom_site_disorder_assembly
_atom_site_disorder_group
C1 C 0.2975(2) 0.5575(2) 0.50652(18) 0.0386(5) Uani 1 1 d . . .
C2 C 0.0977(3) 0.5632(3) 0.5663(2) 0.0433(6) Uani 1 1 d . . .
C3 C -0.0035(3) 0.5354(3) 0.6235(2) 0.0549(7) Uani 1 1 d . . .
H3 H 0.0163 0.4601 0.6835 0.066 Uiso 1 1 calc R . .
C4 C -0.1351(3) 0.6255(4) 0.5865(3) 0.0634(8) Uani 1 1 d . . .
H4 H -0.2060 0.6104 0.6220 0.076 Uiso 1 1 calc R . .
C5 C -0.1633(3) 0.7373(4) 0.4980(3) 0.0634(8) Uani 1 1 d . . .
H5 H -0.2532 0.7956 0.4758 0.076 Uiso 1 1 calc R . .
C6 C -0.0629(3) 0.7661(3) 0.4410(2) 0.0538(7) Uani 1 1 d . . .
H6 H -0.0831 0.8421 0.3816 0.065 Uiso 1 1 calc R . .
C7 C 0.0699(3) 0.6752(3) 0.4774(2) 0.0433(6) Uani 1 1 d . . .
C8 C 0.2234(3) 0.7616(2) 0.3482(2) 0.0449(6) Uani 1 1 d . . .
H8 H 0.3206 0.7426 0.3622 0.054 Uiso 1 1 calc R . .
C9 C 0.1484(3) 0.8934(3) 0.3382(2) 0.0524(7) Uani 1 1 d . . .
C10 C 0.1697(4) 0.9167(4) 0.4232(3) 0.0730(9) Uani 1 1 d . . .
H10 H 0.2239 0.8511 0.4861 0.088 Uiso 1 1 calc R . .
C11 C 0.1116(5) 1.0363(5) 0.4162(4) 0.0988(14) Uani 1 1 d . . .
H11 H 0.1274 1.0507 0.4740 0.119 Uiso 1 1 calc R . .
C12 C 0.0318(6) 1.1324(4) 0.3254(5) 0.1102(17) Uani 1 1 d . . .
H12 H -0.0069 1.2130 0.3204 0.132 Uiso 1 1 calc R . .
C13 C 0.0086(6) 1.1105(4) 0.2418(4) 0.1130(17) Uani 1 1 d . . .
H13 H -0.0467 1.1765 0.1796 0.136 Uiso 1 1 calc R . .
C14 C 0.0661(4) 0.9911(3) 0.2476(3) 0.0806(11) Uani 1 1 d . . .
H14 H 0.0487 0.9775 0.1896 0.097 Uiso 1 1 calc R . .
C15 C 0.2070(3) 0.7442(3) 0.2485(2) 0.0482(6) Uani 1 1 d . . .
C16 C 0.0921(4) 0.7360(4) 0.2157(3) 0.0748(10) Uani 1 1 d . . .
H16 H 0.0198 0.7425 0.2550 0.090 Uiso 1 1 calc R . .
C17 C 0.0829(5) 0.7181(5) 0.1250(3) 0.0923(13) Uani 1 1 d . . .
H17 H 0.0051 0.7122 0.1039 0.111 Uiso 1 1 calc R . .
C18 C 0.1882(5) 0.7092(5) 0.0665(3) 0.0953(13) Uani 1 1 d . . .
H18 H 0.1824 0.6968 0.0057 0.114 Uiso 1 1 calc R . .
C19 C 0.3021(4) 0.7183(5) 0.0972(3) 0.0927(13) Uani 1 1 d . . .
H19 H 0.3733 0.7134 0.0568 0.111 Uiso 1 1 calc R . .
C20 C 0.3118(3) 0.7349(4) 0.1884(3) 0.0694(9) Uani 1 1 d . . .
H20 H 0.3903 0.7398 0.2093 0.083 Uiso 1 1 calc R . .
C21 C 0.3080(3) 0.3682(2) 0.6653(2) 0.0472(6) Uani 1 1 d . . .
H21A H 0.4020 0.3352 0.6537 0.057 Uiso 1 1 calc R . .
H21B H 0.2657 0.3150 0.6611 0.057 Uiso 1 1 calc R . .
C22 C 0.3060(3) 0.3634(2) 0.7757(2) 0.0452(6) Uani 1 1 d . . .
C23 C 0.2958(3) 0.2609(3) 0.8587(2) 0.0546(7) Uani 1 1 d . . .
H23 H 0.2870 0.1982 0.8459 0.066 Uiso 1 1 calc R . .
C24 C 0.2987(4) 0.2528(3) 0.9613(2) 0.0613(8) Uani 1 1 d . . .
C25 C 0.3100(3) 0.3464(3) 0.9804(2) 0.0579(7) Uani 1 1 d . . .
C26 C 0.3227(3) 0.4475(3) 0.8975(2) 0.0538(7) Uani 1 1 d . . .
C27 C 0.3203(3) 0.4560(3) 0.7941(2) 0.0503(6) Uani 1 1 d . . .
H27 H 0.3283 0.5240 0.7380 0.060 Uiso 1 1 calc R . .
C28 C 0.2936(6) 0.0511(4) 1.0385(3) 0.1026(15) Uani 1 1 d . . .
H28A H 0.2141 0.0740 0.9917 0.154 Uiso 1 1 calc R . .
H28B H 0.2955 -0.0123 1.1073 0.154 Uiso 1 1 calc R . .
H28C H 0.3741 0.0196 1.0092 0.154 Uiso 1 1 calc R . .
C29 C 0.1916(6) 0.3873(6) 1.1153(4) 0.132(2) Uani 1 1 d . . .
H29A H 0.1402 0.4701 1.0610 0.198 Uiso 1 1 calc R . .
H29B H 0.2072 0.3910 1.1811 0.198 Uiso 1 1 calc R . .
H29C H 0.1413 0.3364 1.1250 0.198 Uiso 1 1 calc R . .
C30 C 0.3833(5) 0.6205(4) 0.8493(3) 0.0837(12) Uani 1 1 d . . .
H30A H 0.4657 0.5774 0.8281 0.126 Uiso 1 1 calc R . .
H30B H 0.4007 0.6682 0.8813 0.126 Uiso 1 1 calc R . .
H30C H 0.3143 0.6755 0.7878 0.126 Uiso 1 1 calc R . .
C31 C 0.4928(5) 0.9288(4) 0.7387(3) 0.0876(12) Uani 1 1 d . . .
H31 H 0.5712 0.8658 0.7937 0.105 Uiso 1 1 calc R . .
N1 N 0.2372(2) 0.4938(2) 0.58088(16) 0.0405(4) Uani 1 1 d . . .
N2 N 0.1962(2) 0.6685(2) 0.44224(16) 0.0407(4) Uani 1 1 d . . .
O1 O 0.2894(4) 0.1565(2) 1.04935(18) 0.0923(9) Uani 1 1 d . . .
O2 O 0.3191(3) 0.3346(3) 1.08341(17) 0.0830(8) Uani 1 1 d . . .
O3 O 0.3380(3) 0.5329(2) 0.92406(18) 0.0781(7) Uani 1 1 d . . .
Cl1 Cl 0.52262(15) 1.06390(12) 0.67198(13) 0.1193(4) Uani 1 1 d . . .
Cl2 Cl 0.4731(2) 0.87166(17) 0.65135(12) 0.1604(8) Uani 1 1 d . . .
Cl3 Cl 0.3469(2) 0.96196(16) 0.80025(14) 0.1394(6) Uani 1 1 d . . .
Br1 Br 0.48994(3) 0.36644(3) 0.42071(3) 0.05767(10) Uani 1 1 d . . .
Pd1 Pd 0.5000 0.5000 0.5000 0.03641(8) Uani 1 2 d S . .

loop_
_atom_site_aniso_label
_atom_site_aniso_U_11
_atom_site_aniso_U_22
_atom_site_aniso_U_33
_atom_site_aniso_U_23
_atom_site_aniso_U_13
_atom_site_aniso_U_12
C1 0.0427(13) 0.0449(13) 0.0376(12) -0.0230(10) 0.0109(10) -0.0218(11)
C2 0.0431(13) 0.0596(15) 0.0427(13) -0.0305(12) 0.0144(10) -0.0278(12)
C3 0.0556(17) 0.079(2) 0.0499(15) -0.0346(15) 0.0219(13) -0.0405(15)
C4 0.0480(17) 0.102(3) 0.0659(19) -0.050(2) 0.0247(14) -0.0421(17)
C5 0.0396(15) 0.093(2) 0.072(2) -0.051(2) 0.0140(14) -0.0241(15)
C6 0.0452(15) 0.0647(18) 0.0554(16) -0.0328(14) 0.0091(12) -0.0184(13)
C7 0.0408(13) 0.0589(15) 0.0446(13) -0.0315(12) 0.0133(10) -0.0249(12)
C8 0.0464(14) 0.0505(14) 0.0430(13) -0.0205(11) 0.0127(11) -0.0249(12)
C9 0.0552(17) 0.0494(15) 0.0579(16) -0.0248(13) 0.0162(13) -0.0252(13)
C10 0.082(2) 0.070(2) 0.077(2) -0.0436(19) 0.0116(18) -0.0282(19)
C11 0.120(4) 0.089(3) 0.121(4) -0.073(3) 0.032(3) -0.046(3)
C12 0.141(5) 0.065(3) 0.130(4) -0.054(3) 0.043(4) -0.035(3)
C13 0.146(5) 0.054(2) 0.096(3) -0.019(2) 0.009(3) -0.010(2)
C14 0.102(3) 0.0541(19) 0.067(2) -0.0212(17) 0.007(2) -0.0168(19)
C15 0.0546(16) 0.0465(14) 0.0400(13) -0.0171(11) 0.0105(11) -0.0188(12)
C16 0.081(2) 0.113(3) 0.066(2) -0.055(2) 0.0295(18) -0.058(2)
C17 0.101(3) 0.137(4) 0.077(3) -0.067(3) 0.022(2) -0.064(3)
C18 0.113(4) 0.122(4) 0.060(2) -0.056(2) 0.020(2) -0.039(3)
C19 0.079(3) 0.134(4) 0.059(2) -0.053(2) 0.0257(19) -0.025(3)
C20 0.0571(19) 0.092(2) 0.0511(17) -0.0305(17) 0.0134(14) -0.0229(17)
C21 0.0574(16) 0.0476(14) 0.0421(13) -0.0200(11) 0.0135(12) -0.0265(13)
C22 0.0491(15) 0.0491(14) 0.0414(13) -0.0198(11) 0.0115(11) -0.0238(12)
C23 0.0710(19) 0.0532(16) 0.0477(15) -0.0192(13) 0.0151(13) -0.0365(15)
C24 0.082(2) 0.0604(18) 0.0417(15) -0.0142(13) 0.0169(14) -0.0384(17)
C25 0.077(2) 0.0605(17) 0.0387(14) -0.0204(13) 0.0138(13) -0.0318(16)
C26 0.0694(19) 0.0573(16) 0.0453(14) -0.0260(13) 0.0153(13) -0.0324(15)
C27 0.0660(18) 0.0505(15) 0.0408(13) -0.0184(12) 0.0156(12) -0.0321(14)
C28 0.170(5) 0.080(3) 0.072(2) -0.019(2) 0.032(3) -0.081(3)
C29 0.172(6) 0.138(5) 0.079(3) -0.063(3) 0.056(3) -0.041(4)
C30 0.137(4) 0.084(2) 0.068(2) -0.044(2) 0.032(2) -0.072(3)
C31 0.123(4) 0.065(2) 0.067(2) -0.0285(18) 0.001(2) -0.028(2)
N1 0.0427(11) 0.0497(12) 0.0372(10) -0.0215(9) 0.0125(8) -0.0243(10)
N2 0.0396(11) 0.0481(11) 0.0391(10) -0.0212(9) 0.0116(8) -0.0204(9)
O1 0.164(3) 0.0773(17) 0.0490(12) -0.0173(12) 0.0323(15) -0.0748(19)
O2 0.131(2) 0.0882(17) 0.0378(11) -0.0261(11) 0.0189(13) -0.0534(17)
O3 0.135(2) 0.0820(16) 0.0537(12) -0.0416(12) 0.0333(14) -0.0685(17)
Cl1 0.1150(10) 0.0906(8) 0.1520(12) -0.0395(8) 0.0065(8) -0.0541(7)
Cl2 0.300(3) 0.1416(13) 0.0997(9) -0.0758(10) 0.0446(12) -0.1248(16)
Cl3 0.1746(15) 0.1306(12) 0.1377(12) -0.0685(10) 0.0647(11) -0.0778(11)
Br1 0.05644(19) 0.0746(2) 0.0711(2) -0.05088(18) 0.01987(15) -0.03501(16)
Pd1 0.03682(15) 0.04408(15) 0.03561(14) -0.02076(11) 0.01108(10) -0.02010(12)

loop_
_atom_type_symbol
_atom_type_description
_atom_type_scat_dispersion_real
_atom_type_scat_dispersion_imag
_atom_type_scat_source
C C 0.0033 0.0016 'International Tables Vol C Tables 4.2.6.8 and 6.1.1.4'
H H 0.0000 0.0000 'International Tables Vol C Tables 4.2.6.8 and 6.1.1.4'
N N 0.0061 0.0033 'International Tables Vol C Tables 4.2.6.8 and 6.1.1.4'
O O 0.0106 0.0060 'International Tables Vol C Tables 4.2.6.8 and 6.1.1.4'
Cl Cl 0.1484 0.1585 'International Tables Vol C Tables 4.2.6.8 and 6.1.1.4'
Br Br -0.2901 2.4595 'International Tables Vol C Tables 4.2.6.8 and 6.1.1.4'
Pd Pd -0.9988 1.0072 'International Tables Vol C Tables 4.2.6.8 and 6.1.1.4'

loop_
_geom_angle_atom_site_label_1
_geom_angle_atom_site_label_2
_geom_angle_atom_site_label_3
_geom_angle
_geom_angle_site_symmetry_1
_geom_angle_site_symmetry_3
_geom_angle_publ_flag
N1 C1 N2 106.2(2) . . ?
N1 C1 Pd1 125.72(18) . . ?
N2 C1 Pd1 128.03(17) . . ?
C7 C2 N1 106.7(2) . . ?
C7 C2 C3 122.3(3) . . ?
N1 C2 C3 130.9(3) . . ?
C4 C3 C2 116.5(3) . . ?
C4 C3 H3 121.7 . . ?
C2 C3 H3 121.7 . . ?
C5 C4 C3 121.4(3) . . ?
C5 C4 H4 119.3 . . ?
C3 C4 H4 119.3 . . ?
C4 C5 C6 122.5(3) . . ?
C4 C5 H5 118.7 . . ?
C6 C5 H5 118.7 . . ?
C5 C6 C7 116.4(3) . . ?
C5 C6 H6 121.8 . . ?
C7 C6 H6 121.8 . . ?
C2 C7 C6 120.9(2) . . ?
C2 C7 N2 105.7(2) . . ?
C6 C7 N2 133.5(3) . . ?
N2 C8 C15 111.6(2) . . ?
N2 C8 C9 112.0(2) . . ?
C15 C8 C9 115.9(2) . . ?
N2 C8 H8 105.4 . . ?
C15 C8 H8 105.4 . . ?
C9 C8 H8 105.4 . . ?
C14 C9 C10 118.3(3) . . ?
C14 C9 C8 123.4(3) . . ?
C10 C9 C8 118.2(3) . . ?
C9 C10 C11 120.9(4) . . ?
C9 C10 H10 119.6 . . ?
C11 C10 H10 119.6 . . ?
C12 C11 C10 120.1(4) . . ?
C12 C11 H11 119.9 . . ?
C10 C11 H11 119.9 . . ?
C11 C12 C13 119.6(4) . . ?
C11 C12 H12 120.2 . . ?
C13 C12 H12 120.2 . . ?
C12 C13 C14 121.0(5) . . ?
C12 C13 H13 119.5 . . ?
C14 C13 H13 119.5 . . ?
C9 C14 C13 120.1(4) . . ?
C9 C14 H14 119.9 . . ?
C13 C14 H14 119.9 . . ?
C20 C15 C16 118.2(3) . . ?
C20 C15 C8 118.8(3) . . ?
C16 C15 C8 123.1(3) . . ?
C15 C16 C17 120.9(3) . . ?
C15 C16 H16 119.6 . . ?
C17 C16 H16 119.6 . . ?
C18 C17 C16 119.9(4) . . ?
C18 C17 H17 120.0 . . ?
C16 C17 H17 120.0 . . ?
C19 C18 C17 120.0(4) . . ?
C19 C18 H18 120.0 . . ?
C17 C18 H18 120.0 . . ?
C18 C19 C20 120.1(4) . . ?
C18 C19 H19 120.0 . . ?
C20 C19 H19 120.0 . . ?
C15 C20 C19 121.0(4) . . ?
C15 C20 H20 119.5 . . ?
C19 C20 H20 119.5 . . ?
N1 C21 C22 113.1(2) . . ?
N1 C21 H21A 109.0 . . ?
C22 C21 H21A 109.0 . . ?
N1 C21 H21B 109.0 . . ?
C22 C21 H21B 109.0 . . ?
H21A C21 H21B 107.8 . . ?
C27 C22 C23 120.7(3) . . ?
C27 C22 C21 120.7(2) . . ?
C23 C22 C21 118.5(2) . . ?
C22 C23 C24 119.3(3) . . ?
C22 C23 H23 120.3 . . ?
C24 C23 H23 120.3 . . ?
O1 C24 C25 115.0(3) . . ?
O1 C24 C23 124.5(3) . . ?
C25 C24 C23 120.5(3) . . ?
C24 C25 O2 120.0(3) . . ?
C24 C25 C26 120.0(3) . . ?
O2 C25 C26 119.8(3) . . ?
O3 C26 C25 116.1(2) . . ?
O3 C26 C27 124.1(3) . . ?
C25 C26 C27 119.8(3) . . ?
C22 C27 C26 119.7(3) . . ?
C22 C27 H27 120.2 . . ?
C26 C27 H27 120.2 . . ?
O1 C28 H28A 109.5 . . ?
O1 C28 H28B 109.5 . . ?
H28A C28 H28B 109.5 . . ?
O1 C28 H28C 109.5 . . ?
H28A C28 H28C 109.5 . . ?
H28B C28 H28C 109.5 . . ?
O2 C29 H29A 109.5 . . ?
O2 C29 H29B 109.5 . . ?
H29A C29 H29B 109.5 . . ?
O2 C29 H29C 109.5 . . ?
H29A C29 H29C 109.5 . . ?
H29B C29 H29C 109.5 . . ?
O3 C30 H30A 109.5 . . ?
O3 C30 H30B 109.5 . . ?
H30A C30 H30B 109.5 . . ?
O3 C30 H30C 109.5 . . ?
H30A C30 H30C 109.5 . . ?
H30B C30 H30C 109.5 . . ?
Cl2 C31 Cl1 110.3(2) . . ?
Cl2 C31 Cl3 110.4(3) . . ?
Cl1 C31 Cl3 109.5(2) . . ?
Cl2 C31 H31 108.9 . . ?
Cl1 C31 H31 108.9 . . ?
Cl3 C31 H31 108.9 . . ?
C1 N1 C2 111.1(2) . . ?
C1 N1 C21 124.7(2) . . ?
C2 N1 C21 124.2(2) . . ?
C1 N2 C7 110.4(2) . . ?
C1 N2 C8 121.6(2) . . ?
C7 N2 C8 128.0(2) . . ?
C24 O1 C28 118.2(3) . . ?
C25 O2 C29 114.5(3) . . ?
C26 O3 C30 118.0(2) . . ?
C1 Pd1 C1 180.00(14) . 2_666 ?
C1 Pd1 Br1 88.97(7) . 2_666 ?
C1 Pd1 Br1 91.03(7) 2_666 2_666 ?
C1 Pd1 Br1 91.03(7) . . ?
C1 Pd1 Br1 88.97(7) 2_666 . ?
Br1 Pd1 Br1 180.0 2_666 . ?

loop_
_geom_bond_atom_site_label_1
_geom_bond_atom_site_label_2
_geom_bond_distance
_geom_bond_site_symmetry_2
_geom_bond_publ_flag
C1 N1 1.345(3) . ?
C1 N2 1.359(3) . ?
C1 Pd1 2.020(3) . ?
C2 C7 1.382(4) . ?
C2 N1 1.388(3) . ?
C2 C3 1.390(4) . ?
C3 C4 1.381(4) . ?
C3 H3 0.9300 . ?
C4 C5 1.378(5) . ?
C4 H4 0.9300 . ?
C5 C6 1.385(4) . ?
C5 H5 0.9300 . ?
C6 C7 1.394(4) . ?
C6 H6 0.9300 . ?
C7 N2 1.405(3) . ?
C8 N2 1.472(3) . ?
C8 C15 1.517(4) . ?
C8 C9 1.520(4) . ?
C8 H8 0.9800 . ?
C9 C14 1.366(5) . ?
C9 C10 1.378(4) . ?
C10 C11 1.383(5) . ?
C10 H10 0.9300 . ?
C11 C12 1.353(7) . ?
C11 H11 0.9300 . ?
C12 C13 1.353(7) . ?
C12 H12 0.9300 . ?
C13 C14 1.387(6) . ?
C13 H13 0.9300 . ?
C14 H14 0.9300 . ?
C15 C20 1.375(4) . ?
C15 C16 1.379(4) . ?
C16 C17 1.385(5) . ?
C16 H16 0.9300 . ?
C17 C18 1.365(6) . ?
C17 H17 0.9300 . ?
C18 C19 1.365(6) . ?
C18 H18 0.9300 . ?
C19 C20 1.382(5) . ?
C19 H19 0.9300 . ?
C20 H20 0.9300 . ?
C21 N1 1.455(3) . ?
C21 C22 1.510(4) . ?
C21 H21A 0.9700 . ?
C21 H21B 0.9700 . ?
C22 C27 1.376(4) . ?
C22 C23 1.385(4) . ?
C23 C24 1.387(4) . ?
C23 H23 0.9300 . ?
C24 O1 1.368(4) . ?
C24 C25 1.378(5) . ?
C25 O2 1.380(3) . ?
C25 C26 1.384(4) . ?
C26 O3 1.355(4) . ?
C26 C27 1.396(4) . ?
C27 H27 0.9300 . ?
C28 O1 1.404(5) . ?
C28 H28A 0.9600 . ?
C28 H28B 0.9600 . ?
C28 H28C 0.9600 . ?
C29 O2 1.424(6) . ?
C29 H29A 0.9600 . ?
C29 H29B 0.9600 . ?
C29 H29C 0.9600 . ?
C30 O3 1.410(4) . ?
C30 H30A 0.9600 . ?
C30 H30B 0.9600 . ?
C30 H30C 0.9600 . ?
C31 Cl2 1.711(4) . ?
C31 Cl1 1.741(4) . ?
C31 Cl3 1.750(5) . ?
C31 H31 0.9800 . ?
Br1 Pd1 2.4232(7) . ?
Pd1 C1 2.020(3) 2_666 ?
Pd1 Br1 2.4232(7) 2_666 ?

loop_
_geom_hbond_atom_site_label_D
_geom_hbond_atom_site_label_H
_geom_hbond_atom_site_label_A
_geom_hbond_distance_DH
_geom_hbond_distance_HA
_geom_hbond_distance_DA
_geom_hbond_angle_DHA
_geom_hbond_site_symmetry_A
C31 H31 O1 0.98 2.54 3.340(5) 139.1 2_667
C31 H31 O2 0.98 2.26 3.141(5) 148.4 2_667

loop_
_geom_torsion_atom_site_label_1
_geom_torsion_atom_site_label_2
_geom_torsion_atom_site_label_3
_geom_torsion_atom_site_label_4
_geom_torsion
_geom_torsion_site_symmetry_1
_geom_torsion_site_symmetry_2
_geom_torsion_site_symmetry_3
_geom_torsion_site_symmetry_4
_geom_torsion_publ_flag
C7 C2 C3 C4 0.5(4) . . . . ?
N1 C2 C3 C4 -178.9(3) . . . . ?
C2 C3 C4 C5 -0.6(4) . . . . ?
C3 C4 C5 C6 0.2(5) . . . . ?
C4 C5 C6 C7 0.4(4) . . . . ?
N1 C2 C7 C6 179.6(2) . . . . ?
C3 C2 C7 C6 0.0(4) . . . . ?
N1 C2 C7 N2 -0.4(3) . . . . ?
C3 C2 C7 N2 180.0(2) . . . . ?
C5 C6 C7 C2 -0.4(4) . . . . ?
C5 C6 C7 N2 179.6(3) . . . . ?
N2 C8 C9 C14 -127.1(3) . . . . ?
C15 C8 C9 C14 2.5(4) . . . . ?
N2 C8 C9 C10 56.1(4) . . . . ?
C15 C8 C9 C10 -174.2(3) . . . . ?
C14 C9 C10 C11 -1.3(6) . . . . ?
C8 C9 C10 C11 175.6(3) . . . . ?
C9 C10 C11 C12 0.5(7) . . . . ?
C10 C11 C12 C13 0.4(8) . . . . ?
C11 C12 C13 C14 -0.4(9) . . . . ?
C10 C9 C14 C13 1.3(6) . . . . ?
C8 C9 C14 C13 -175.5(4) . . . . ?
C12 C13 C14 C9 -0.5(8) . . . . ?
N2 C8 C15 C20 -127.6(3) . . . . ?
C9 C8 C15 C20 102.5(3) . . . . ?
N2 C8 C15 C16 51.7(4) . . . . ?
C9 C8 C15 C16 -78.2(4) . . . . ?
C20 C15 C16 C17 0.3(6) . . . . ?
C8 C15 C16 C17 -179.0(4) . . . . ?
C15 C16 C17 C18 -0.4(7) . . . . ?
C16 C17 C18 C19 -0.3(8) . . . . ?
C17 C18 C19 C20 0.9(8) . . . . ?
C16 C15 C20 C19 0.3(5) . . . . ?
C8 C15 C20 C19 179.6(3) . . . . ?
C18 C19 C20 C15 -0.9(7) . . . . ?
N1 C21 C22 C27 -38.8(4) . . . . ?
N1 C21 C22 C23 144.1(3) . . . . ?
C27 C22 C23 C24 0.6(5) . . . . ?
C21 C22 C23 C24 177.7(3) . . . . ?
C22 C23 C24 O1 180.0(3) . . . . ?
C22 C23 C24 C25 0.8(5) . . . . ?
O1 C24 C25 O2 3.7(5) . . . . ?
C23 C24 C25 O2 -177.0(3) . . . . ?
O1 C24 C25 C26 178.8(3) . . . . ?
C23 C24 C25 C26 -2.0(5) . . . . ?
C24 C25 C26 O3 -177.8(3) . . . . ?
O2 C25 C26 O3 -2.7(5) . . . . ?
C24 C25 C26 C27 1.7(5) . . . . ?
O2 C25 C26 C27 176.8(3) . . . . ?
C23 C22 C27 C26 -0.8(4) . . . . ?
C21 C22 C27 C26 -177.9(3) . . . . ?
O3 C26 C27 C22 179.1(3) . . . . ?
C25 C26 C27 C22 -0.4(5) . . . . ?
N2 C1 N1 C2 -0.8(3) . . . . ?
Pd1 C1 N1 C2 175.99(16) . . . . ?
N2 C1 N1 C21 178.8(2) . . . . ?
Pd1 C1 N1 C21 -4.4(3) . . . . ?
C7 C2 N1 C1 0.8(3) . . . . ?
C3 C2 N1 C1 -179.7(3) . . . . ?
C7 C2 N1 C21 -178.8(2) . . . . ?
C3 C2 N1 C21 0.7(4) . . . . ?
C22 C21 N1 C1 114.6(3) . . . . ?
C22 C21 N1 C2 -65.8(3) . . . . ?
N1 C1 N2 C7 0.5(3) . . . . ?
Pd1 C1 N2 C7 -176.18(17) . . . . ?
N1 C1 N2 C8 -177.4(2) . . . . ?
Pd1 C1 N2 C8 5.9(3) . . . . ?
C2 C7 N2 C1 0.0(3) . . . . ?
C6 C7 N2 C1 180.0(3) . . . . ?
C2 C7 N2 C8 177.8(2) . . . . ?
C6 C7 N2 C8 -2.2(4) . . . . ?
C15 C8 N2 C1 91.0(3) . . . . ?
C9 C8 N2 C1 -137.1(2) . . . . ?
C15 C8 N2 C7 -86.6(3) . . . . ?
C9 C8 N2 C7 45.3(3) . . . . ?
C25 C24 O1 C28 -172.7(4) . . . . ?
C23 C24 O1 C28 8.1(6) . . . . ?
C24 C25 O2 C29 -92.1(5) . . . . ?
C26 C25 O2 C29 92.8(5) . . . . ?
C25 C26 O3 C30 165.2(3) . . . . ?
C27 C26 O3 C30 -14.3(5) . . . . ?
N1 C1 Pd1 Br1 -100.3(2) . . . 2_666 ?
N2 C1 Pd1 Br1 75.8(2) . . . 2_666 ?
N1 C1 Pd1 Br1 79.7(2) . . . . ?
N2 C1 Pd1 Br1 -104.2(2) . . . . ?
